data_4067111
loop_
_publ_author_name
'Yamaguchi, Takafumi'
'Koike, Takashi'
'Akita, Munetaka'

_publ_section_title
;
 Dirhodium Complexes Bridged by Bis(diphenylphosphino)phthalazine
 (PNNPPh): Central Ring Size and Charge Effects As Compared with the
 Pyrazolate Derivative (PNNPPy)
;
_journal_issue 23
_journal_name_full Organometallics
_journal_page_first 6493
_journal_paper_doi 10.1021/om100832z
_journal_volume 29
_journal_year 2010
_chemical_formula_moiety 'C60 H59 B F4 N2 O6 P2 Rh2 '
_chemical_formula_sum 'C60 H59 B F4 N2 O6 P2 Rh2'
_chemical_formula_weight 1258.70
_space_group_IT_number 15
_symmetry_cell_setting monoclinic
_symmetry_Int_Tables_number 15
_symmetry_space_group_name_Hall '-C 2yc'
_symmetry_space_group_name_H-M 'C 1 2/c 1'
_cell_angle_alpha 90
_cell_angle_beta 107.68(2)
_cell_angle_gamma 90
_cell_formula_units_Z 8
_cell_length_a 28.11(1)
_cell_length_b 15.89(1)
_cell_length_c 30.56(2)
_cell_measurement_reflns_used 34555
_cell_measurement_temperature 213.2
_cell_measurement_theta_max 27.6
_cell_measurement_theta_min 3.0
_cell_volume 13005(13)
_computing_cell_refinement PROCESS
_computing_data_collection PROCESS
_computing_data_reduction 'teXsan Ver. 1.11'
_computing_publication_material 'teXsan Ver. 1.11'
_computing_structure_refinement SHELXL97
_computing_structure_solution SHELXS86
_diffrn_ambient_temperature 213
_diffrn_detector_area_resol_mean 10.00
_diffrn_measurement_device_type 'Rigaku RAXIS-IV Imaging Plate'
_diffrn_measurement_method \w
_diffrn_radiation_type 'Mo K\a'
_diffrn_radiation_wavelength 0.7107
_diffrn_reflns_av_R_equivalents 0.073
_diffrn_reflns_limit_h_max 34
_diffrn_reflns_limit_h_min -32
_diffrn_reflns_limit_k_max 20
_diffrn_reflns_limit_k_min -20
_diffrn_reflns_limit_l_max 38
_diffrn_reflns_limit_l_min -38
_diffrn_reflns_number 47453
_diffrn_reflns_theta_max 27.49
_exptl_absorpt_coefficient_mu 0.613
_exptl_absorpt_correction_type none
_exptl_crystal_colour unknown
_exptl_crystal_density_diffrn 1.286
_exptl_crystal_density_method 'not measured'
_exptl_crystal_description unknown
_exptl_crystal_size_max 0.100
_exptl_crystal_size_mid 0.100
_exptl_crystal_size_min 0.100
_refine_diff_density_max 1.96
_refine_diff_density_min -0.63
_refine_ls_extinction_coef 0.0000
_refine_ls_extinction_expression Fc^*^=kFc[1+0.001xFc^2^\l^3^/sin(2\q)]^-1/4^
_refine_ls_extinction_method SHELXL
_refine_ls_goodness_of_fit_ref 1.284
_refine_ls_hydrogen_treatment noref
_refine_ls_number_parameters 694
_refine_ls_number_reflns 8339
_refine_ls_R_factor_gt 0.0717
_refine_ls_shift/su_max -0.0040
_refine_ls_structure_factor_coef Fsqd
_refine_ls_weighting_details 'w = 1/[\s^2^(Fo^2^) + (0.1000P)^2^+0.0000P] where P=(Fo^2^+2Fc^2^)/3'
_refine_ls_weighting_scheme calc
_refine_ls_wR_factor_ref 0.2287
_reflns_number_gt 8339
_reflns_number_total 13333
_reflns_threshold_expression >2.0sigma(I)
_cod_data_source_file om100832z_si_001.cif
_cod_data_source_block compound/13/1075_
_cod_original_cell_volume 13001(13)
_cod_original_formula_sum 'C60 H59 B F4 N2 O6 P2 Rh2 '
_cod_database_code 4067111

loop_
_symmetry_equiv_pos_as_xyz
x,y,z
-x,y,1/2-z
-x,-y,-z
x,-y,1/2+z
1/2+x,1/2+y,z
1/2-x,1/2+y,1/2-z
1/2-x,1/2-y,-z
1/2+x,1/2-y,1/2+z

loop_
_atom_site_label
_atom_site_type_symbol
_atom_site_fract_x
_atom_site_fract_y
_atom_site_fract_z
_atom_site_U_iso_or_equiv
_atom_site_adp_type
_atom_site_occupancy
_atom_site_calc_flag
Rh(1) Rh -0.01576(2) 0.28972(4) 0.16144(2) 0.0639(2) Uani 1.00 d
Rh(2) Rh 0.04667(2) 0.10143(3) 0.21478(2) 0.0555(2) Uani 1.00 d
P(1) P -0.05627(8) 0.3466(1) 0.09518(7) 0.0672(5) Uani 1.00 d
P(2) P 0.06292(8) -0.0277(1) 0.19340(6) 0.0621(5) Uani 1.00 d
F(1) F -0.1047(3) 0.1544(4) -0.0239(2) 0.123(2) Uani 1.00 d
F(2) F -0.1106(3) 0.2830(5) -0.0571(2) 0.145(3) Uani 1.00 d
F(3) F -0.0907(4) 0.1741(5) -0.0921(2) 0.160(3) Uani 1.00 d
F(4) F -0.1665(5) 0.1853(8) -0.0887(5) 0.268(7) Uani 1.00 d
O(1) O 0.0362(2) 0.0840(3) 0.3043(1) 0.061(1) Uani 1.00 d
O(01) O -0.0452(3) 0.4388(4) 0.2054(2) 0.111(2) Uani 1.00 d
O(02) O 0.0262(2) 0.2286(3) 0.2242(1) 0.059(1) Uani 1.00 d
O(4) O 0.1385(2) 0.1477(4) 0.2011(2) 0.080(2) Uani 1.00 d
O(201) O 0.1131(3) 0.3047(4) 0.2640(2) 0.095(2) Uani 1.00 d
O(301) O 0.298(1) 0.064(2) 0.1624(10) 0.35(1) Uani 1.00 d
N(1) N 0.0046(2) 0.1969(4) 0.1194(2) 0.063(2) Uani 1.00 d
N(2) N 0.0304(2) 0.1250(4) 0.1399(2) 0.061(1) Uani 1.00 d
C(1) C 0.0655(3) 0.0857(4) 0.2817(2) 0.056(2) Uani 1.00 d
C(01) C -0.0340(4) 0.3793(6) 0.1898(3) 0.080(2) Uani 1.00 d
C(2) C 0.1208(3) 0.0855(4) 0.3062(2) 0.062(2) Uani 1.00 d
C(3) C 0.1498(3) 0.1043(4) 0.2785(2) 0.061(2) Uani 1.00 d
C(4) C 0.1187(3) 0.1219(4) 0.2291(2) 0.061(2) Uani 1.00 d
C(11) C 0.1399(3) 0.0651(5) 0.3561(2) 0.065(2) Uani 1.00 d
C(12) C 0.1211(3) 0.1037(5) 0.3884(3) 0.073(2) Uani 1.00 d
C(13) C 0.1400(4) 0.0817(6) 0.4352(3) 0.084(3) Uani 1.00 d
C(14) C 0.1749(4) 0.0221(7) 0.4502(3) 0.084(3) Uani 1.00 d
C(15) C 0.1946(4) -0.0192(6) 0.4191(3) 0.089(3) Uani 1.00 d
C(16) C 0.1773(4) 0.0044(6) 0.3723(3) 0.079(2) Uani 1.00 d
C(17) C 0.1922(4) -0.0062(8) 0.5002(3) 0.115(4) Uani 1.00 d
C(21) C 0.2041(3) 0.1111(4) 0.2921(2) 0.064(2) Uani 1.00 d
C(22) C 0.2312(3) 0.0779(5) 0.2656(3) 0.074(2) Uani 1.00 d
C(23) C 0.2823(3) 0.0822(6) 0.2797(3) 0.086(3) Uani 1.00 d
C(24) C 0.3090(4) 0.1210(6) 0.3211(3) 0.088(2) Uani 1.00 d
C(25) C 0.2821(4) 0.1550(6) 0.3475(3) 0.090(3) Uani 1.00 d
C(26) C 0.2312(4) 0.1508(6) 0.3340(3) 0.079(2) Uani 1.00 d
C(27) C 0.3650(4) 0.1243(9) 0.3355(4) 0.130(4) Uani 1.00 d
C(101) C -0.0035(3) 0.2126(5) 0.0752(2) 0.067(2) Uani 1.00 d
C(102) C 0.0154(3) 0.1559(6) 0.0469(2) 0.078(2) Uani 1.00 d
C(103) C 0.0438(3) 0.0874(5) 0.0679(2) 0.071(2) Uani 1.00 d
C(104) C 0.0490(3) 0.0725(5) 0.1158(2) 0.064(2) Uani 1.00 d
C(105) C 0.0085(4) 0.1732(7) 0.0000(3) 0.098(3) Uani 1.00 d
C(106) C 0.0307(4) 0.1213(7) -0.0239(3) 0.107(4) Uani 1.00 d
C(107) C 0.0584(4) 0.0513(7) -0.0035(3) 0.099(3) Uani 1.00 d
C(108) C 0.0642(4) 0.0321(6) 0.0421(3) 0.085(3) Uani 1.00 d
C(109) C -0.0312(3) 0.2889(6) 0.0553(3) 0.083(3) Uani 1.00 d
C(110) C 0.0777(3) -0.0011(5) 0.1405(2) 0.072(2) Uani 1.00 d
C(111) C -0.0455(4) 0.4567(6) 0.0847(3) 0.082(2) Uani 1.00 d
C(112) C 0.0017(6) 0.4786(10) 0.0839(5) 0.153(6) Uani 1.00 d
C(113) C 0.012(1) 0.564(2) 0.0772(6) 0.23(1) Uani 1.00 d
C(114) C -0.028(1) 0.624(1) 0.0682(7) 0.176(9) Uani 1.00 d
C(115) C -0.0753(9) 0.6001(9) 0.0684(5) 0.157(6) Uani 1.00 d
C(116) C -0.0838(5) 0.5154(6) 0.0765(4) 0.109(3) Uani 1.00 d
C(121) C -0.1230(3) 0.3375(5) 0.0752(3) 0.073(2) Uani 1.00 d
C(122) C -0.1496(4) 0.3449(7) 0.0283(4) 0.097(3) Uani 1.00 d
C(123) C -0.2006(5) 0.3417(9) 0.0137(5) 0.125(4) Uani 1.00 d
C(124) C -0.2273(5) 0.3339(9) 0.0436(6) 0.133(5) Uani 1.00 d
C(125) C -0.2029(5) 0.3237(7) 0.0893(6) 0.118(4) Uani 1.00 d
C(126) C -0.1501(4) 0.3259(6) 0.1064(3) 0.089(3) Uani 1.00 d
C(131) C 0.1145(3) -0.0919(4) 0.2265(2) 0.066(2) Uani 1.00 d
C(132) C 0.1467(3) -0.1295(5) 0.2058(3) 0.072(2) Uani 1.00 d
C(133) C 0.1838(4) -0.1841(6) 0.2316(3) 0.090(3) Uani 1.00 d
C(134) C 0.1872(4) -0.2030(6) 0.2762(3) 0.091(3) Uani 1.00 d
C(135) C 0.1555(4) -0.1661(6) 0.2966(3) 0.086(3) Uani 1.00 d
C(136) C 0.1186(3) -0.1120(5) 0.2724(2) 0.073(2) Uani 1.00 d
C(141) C 0.0105(3) -0.1000(5) 0.1746(3) 0.071(2) Uani 1.00 d
C(142) C -0.0333(3) -0.0735(5) 0.1424(2) 0.068(2) Uani 1.00 d
C(143) C -0.0723(4) -0.1300(6) 0.1253(3) 0.085(3) Uani 1.00 d
C(144) C -0.0678(5) -0.2118(7) 0.1398(4) 0.108(3) Uani 1.00 d
C(145) C -0.0242(7) -0.2374(7) 0.1717(5) 0.152(6) Uani 1.00 d
C(146) C 0.0156(5) -0.1839(7) 0.1907(4) 0.115(4) Uani 1.00 d
C(201) C 0.1910(5) 0.355(1) 0.2655(9) 0.27(1) Uani 1.00 d
C(202) C 0.1384(4) 0.3395(6) 0.2429(5) 0.108(4) Uani 1.00 d
C(203) C 0.1191(7) 0.364(1) 0.1953(6) 0.180(7) Uani 1.00 d
C(301) C 0.220(1) 0.043(3) 0.1316(8) 0.35(2) Uani 1.00 d
C(302) C 0.269(2) 0.066(4) 0.122(1) 0.50(5) Uani 1.00 d
C(303) C 0.359(2) 0.091(2) 0.173(2) 0.43(4) Uani 1.00 d
C(304) C 0.385(2) 0.056(4) 0.230(1) 0.50(4) Uani 1.00 d
B(1) B -0.1198(5) 0.1974(9) -0.0659(5) 0.106(4) Uani 1.00 d
H(1) H 0.0558 0.2570 0.2350 0.0912 Uiso 1.00 calc
H(2) H -0.0117 0.2203 -0.0146 0.1178 Uiso 1.00 calc
H(3) H 0.0261 0.1325 -0.0560 0.1272 Uiso 1.00 calc
H(4) H 0.0740 0.0167 -0.0210 0.1189 Uiso 1.00 calc
H(5) H 0.0824 -0.0179 0.0565 0.1042 Uiso 1.00 calc
H(6) H -0.0581 0.2739 0.0287 0.1022 Uiso 1.00 calc
H(7) H -0.0092 0.3258 0.0454 0.1022 Uiso 1.00 calc
H(8) H 0.1125 0.0090 0.1476 0.0924 Uiso 1.00 calc
H(9) H 0.0698 -0.0499 0.1202 0.0924 Uiso 1.00 calc
H(10) H 0.0295 0.4369 0.0888 0.1901 Uiso 1.00 calc
H(11) H 0.0418 0.5938 0.0777 0.2556 Uiso 1.00 calc
H(12) H -0.0265 0.6859 0.0633 0.1951 Uiso 1.00 calc
H(13) H -0.1025 0.6417 0.0625 0.1774 Uiso 1.00 calc
H(14) H -0.1168 0.4970 0.0767 0.1350 Uiso 1.00 calc
H(15) H -0.1314 0.3528 0.0060 0.1187 Uiso 1.00 calc
H(16) H -0.2175 0.3459 -0.0199 0.1515 Uiso 1.00 calc
H(17) H -0.2632 0.3337 0.0305 0.1630 Uiso 1.00 calc
H(18) H -0.2220 0.3133 0.1104 0.1407 Uiso 1.00 calc
H(19) H -0.1325 0.3194 0.1394 0.1061 Uiso 1.00 calc
H(20) H 0.1440 -0.1172 0.1746 0.0866 Uiso 1.00 calc
H(21) H 0.2074 -0.2089 0.2178 0.1091 Uiso 1.00 calc
H(22) H 0.2121 -0.2433 0.2934 0.1095 Uiso 1.00 calc
H(23) H 0.1587 -0.1778 0.3284 0.1007 Uiso 1.00 calc
H(24) H 0.0959 -0.0874 0.2871 0.0867 Uiso 1.00 calc
H(25) H -0.0366 -0.0156 0.1319 0.0818 Uiso 1.00 calc
H(26) H -0.1026 -0.1109 0.1027 0.1038 Uiso 1.00 calc
H(27) H -0.0958 -0.2510 0.1278 0.1256 Uiso 1.00 calc
H(28) H -0.0229 -0.2966 0.1808 0.1673 Uiso 1.00 calc
H(29) H 0.0450 -0.2013 0.2141 0.1401 Uiso 1.00 calc
H(30) H 0.0953 0.1457 0.3787 0.0912 Uiso 1.00 calc
H(31) H 0.1273 0.1103 0.4571 0.0983 Uiso 1.00 calc
H(32) H 0.2205 -0.0639 0.4295 0.1123 Uiso 1.00 calc
H(33) H 0.1904 -0.0233 0.3503 0.0936 Uiso 1.00 calc
H(34) H 0.1655 -0.0281 0.5095 0.1361 Uiso 1.00 calc
H(35) H 0.2177 -0.0482 0.5047 0.1361 Uiso 1.00 calc
H(36) H 0.2066 0.0407 0.5202 0.1361 Uiso 1.00 calc
H(37) H 0.2137 0.0514 0.2368 0.0883 Uiso 1.00 calc
H(38) H 0.3002 0.0570 0.2604 0.1012 Uiso 1.00 calc
H(39) H 0.2991 0.1835 0.3762 0.1114 Uiso 1.00 calc
H(40) H 0.2126 0.1746 0.3531 0.0937 Uiso 1.00 calc
H(41) H 0.3789 0.0685 0.3390 0.1571 Uiso 1.00 calc
H(42) H 0.3768 0.1531 0.3130 0.1571 Uiso 1.00 calc
H(43) H 0.3780 0.1531 0.3641 0.1571 Uiso 1.00 calc
H(44) H 0.2078 0.2978 0.2721 0.2931 Uiso 1.00 calc
H(45) H 0.2057 0.3790 0.2434 0.2931 Uiso 1.00 calc
H(46) H 0.1977 0.3841 0.2913 0.2931 Uiso 1.00 calc
H(47) H 0.0900 0.4044 0.1919 0.2269 Uiso 1.00 calc
H(48) H 0.1411 0.3915 0.1833 0.2269 Uiso 1.00 calc
H(49) H 0.1035 0.3175 0.1759 0.2269 Uiso 1.00 calc
H(50) H 0.2095 0.0755 0.1536 0.3631 Uiso 1.00 calc
H(51) H 0.1894 0.0400 0.1041 0.3631 Uiso 1.00 calc
H(52) H 0.2193 -0.0178 0.1439 0.3631 Uiso 1.00 calc
H(53) H 0.2677 0.1197 0.1102 0.6006 Uiso 1.00 calc
H(54) H 0.2783 0.0254 0.1038 0.6006 Uiso 1.00 calc
H(55) H 0.3727 0.0617 0.1514 0.5921 Uiso 1.00 calc
H(56) H 0.3622 0.1492 0.1690 0.5921 Uiso 1.00 calc
H(57) H 0.3684 0.0787 0.2497 0.5647 Uiso 1.00 calc
H(58) H 0.3819 -0.0047 0.2298 0.5647 Uiso 1.00 calc
H(59) H 0.4211 0.0669 0.2443 0.5647 Uiso 1.00 calc

loop_
_atom_site_aniso_label
_atom_site_aniso_U_11
_atom_site_aniso_U_22
_atom_site_aniso_U_33
_atom_site_aniso_U_12
_atom_site_aniso_U_13
_atom_site_aniso_U_23
Rh(1) 0.0958(4) 0.0529(4) 0.0567(3) 0.0134(3) 0.0435(3) 0.0078(2)
Rh(2) 0.0848(4) 0.0495(3) 0.0449(3) 0.0067(3) 0.0385(2) 0.0050(2)
P(1) 0.094(1) 0.055(1) 0.062(1) 0.0159(10) 0.0364(10) 0.0091(8)
P(2) 0.098(1) 0.051(1) 0.0484(9) 0.0126(9) 0.0398(9) 0.0054(7)
F(1) 0.185(6) 0.115(5) 0.083(3) 0.056(4) 0.060(4) 0.029(3)
F(2) 0.243(9) 0.113(5) 0.082(4) 0.056(5) 0.054(5) 0.006(3)
F(3) 0.271(9) 0.147(6) 0.067(3) 0.095(6) 0.061(5) 0.010(3)
F(4) 0.18(1) 0.26(1) 0.33(2) 0.040(9) 0.02(1) 0.16(1)
O(1) 0.092(3) 0.057(3) 0.047(2) 0.000(2) 0.040(2) 0.005(2)
O(01) 0.168(7) 0.071(4) 0.104(5) 0.027(4) 0.060(5) -0.013(3)
O(02) 0.083(3) 0.054(3) 0.051(2) 0.000(2) 0.038(2) 0.002(2)
O(4) 0.091(4) 0.105(4) 0.061(3) 0.013(3) 0.047(3) 0.022(3)
O(201) 0.107(5) 0.079(4) 0.119(5) -0.022(3) 0.062(4) 0.002(3)
O(301) 0.34(3) 0.42(3) 0.30(3) -0.08(3) 0.14(2) -0.02(2)
N(1) 0.094(4) 0.060(4) 0.051(3) 0.017(3) 0.046(3) 0.011(2)
N(2) 0.094(4) 0.056(3) 0.046(3) 0.017(3) 0.040(3) 0.012(2)
C(1) 0.085(5) 0.044(4) 0.050(3) 0.008(3) 0.039(3) 0.004(3)
C(01) 0.111(7) 0.068(6) 0.072(5) 0.019(5) 0.046(5) 0.007(4)
C(2) 0.094(5) 0.050(4) 0.052(4) 0.004(3) 0.036(3) 0.004(3)
C(3) 0.085(5) 0.054(4) 0.053(4) 0.003(3) 0.035(3) 0.002(3)
C(4) 0.088(5) 0.053(4) 0.055(4) 0.012(3) 0.041(3) 0.008(3)
C(11) 0.092(5) 0.058(4) 0.053(4) -0.006(4) 0.034(4) 0.001(3)
C(12) 0.100(6) 0.074(5) 0.057(4) -0.016(4) 0.040(4) -0.004(3)
C(13) 0.103(7) 0.098(7) 0.060(4) -0.034(5) 0.040(4) -0.009(4)
C(14) 0.104(7) 0.095(7) 0.054(4) -0.032(5) 0.025(4) 0.002(4)
C(15) 0.111(7) 0.087(7) 0.064(5) -0.017(5) 0.021(4) 0.015(4)
C(16) 0.107(6) 0.071(6) 0.063(4) 0.003(5) 0.031(4) 0.007(4)
C(17) 0.125(8) 0.15(1) 0.057(5) -0.039(7) 0.016(5) 0.013(5)
C(21) 0.087(5) 0.051(4) 0.062(4) 0.006(3) 0.036(4) 0.006(3)
C(22) 0.089(6) 0.069(5) 0.065(4) 0.008(4) 0.026(4) -0.012(4)
C(23) 0.075(6) 0.096(7) 0.089(6) 0.010(4) 0.028(4) -0.019(5)
C(24) 0.096(7) 0.068(6) 0.100(7) -0.007(5) 0.030(5) -0.002(5)
C(25) 0.112(8) 0.079(7) 0.083(6) -0.018(5) 0.036(5) -0.018(5)
C(26) 0.099(6) 0.072(6) 0.073(5) -0.008(4) 0.038(4) -0.012(4)
C(27) 0.087(8) 0.15(1) 0.135(10) -0.005(7) 0.007(6) -0.027(8)
C(101) 0.090(5) 0.071(5) 0.052(4) 0.020(4) 0.040(4) 0.011(3)
C(102) 0.104(6) 0.097(6) 0.053(4) 0.034(5) 0.051(4) 0.021(4)
C(103) 0.103(6) 0.075(5) 0.051(4) 0.027(4) 0.049(4) 0.014(3)
C(104) 0.094(5) 0.064(5) 0.047(3) 0.018(4) 0.039(3) 0.008(3)
C(105) 0.142(8) 0.116(7) 0.054(4) 0.067(6) 0.055(5) 0.034(4)
C(106) 0.141(8) 0.145(9) 0.054(4) 0.061(7) 0.057(5) 0.026(5)
C(107) 0.140(8) 0.119(8) 0.060(5) 0.059(6) 0.061(5) 0.021(5)
C(108) 0.115(6) 0.101(7) 0.055(4) 0.049(5) 0.049(4) 0.015(4)
C(109) 0.111(6) 0.087(6) 0.065(4) 0.042(5) 0.050(4) 0.024(4)
C(110) 0.115(6) 0.065(5) 0.053(4) 0.025(4) 0.048(4) 0.011(3)
C(111) 0.117(7) 0.061(5) 0.063(5) -0.005(5) 0.020(4) 0.009(4)
C(112) 0.15(1) 0.14(1) 0.15(1) -0.025(9) 0.009(9) 0.061(9)
C(113) 0.32(3) 0.20(2) 0.12(1) -0.18(2) -0.01(2) 0.03(1)
C(114) 0.26(3) 0.10(1) 0.17(2) -0.06(1) 0.05(2) 0.03(1)
C(115) 0.27(2) 0.072(9) 0.14(1) 0.01(1) 0.08(1) 0.008(8)
C(116) 0.16(1) 0.052(6) 0.114(8) 0.004(6) 0.041(7) -0.002(5)
C(121) 0.093(6) 0.044(4) 0.088(5) 0.009(4) 0.036(4) -0.006(3)
C(122) 0.102(8) 0.088(7) 0.098(7) 0.000(5) 0.024(5) -0.026(5)
C(123) 0.108(10) 0.13(1) 0.126(10) 0.001(8) 0.020(8) -0.043(8)
C(124) 0.102(9) 0.098(10) 0.18(1) 0.004(7) 0.007(9) 0.008(9)
C(125) 0.107(9) 0.074(7) 0.20(1) 0.012(6) 0.089(9) 0.014(8)
C(126) 0.106(7) 0.061(6) 0.108(7) 0.014(5) 0.047(6) 0.008(5)
C(131) 0.098(5) 0.050(4) 0.059(4) 0.010(4) 0.035(4) 0.003(3)
C(132) 0.105(6) 0.056(5) 0.064(4) 0.014(4) 0.039(4) 0.003(3)
C(133) 0.105(7) 0.083(6) 0.086(6) 0.019(5) 0.036(5) -0.001(5)
C(134) 0.117(7) 0.071(6) 0.079(6) 0.014(5) 0.022(5) 0.017(4)
C(135) 0.133(8) 0.066(5) 0.064(5) 0.009(5) 0.035(5) 0.013(4)
C(136) 0.116(6) 0.053(4) 0.057(4) 0.013(4) 0.039(4) 0.011(3)
C(141) 0.110(6) 0.053(4) 0.057(4) -0.003(4) 0.036(4) -0.011(3)
C(142) 0.101(6) 0.065(5) 0.048(4) 0.006(4) 0.036(4) -0.004(3)
C(143) 0.117(7) 0.087(7) 0.062(5) 0.008(5) 0.043(5) -0.019(4)
C(144) 0.137(9) 0.078(7) 0.107(8) -0.028(7) 0.036(7) -0.034(6)
C(145) 0.21(2) 0.056(7) 0.16(1) -0.025(8) 0.01(1) -0.003(7)
C(146) 0.152(10) 0.065(6) 0.106(8) -0.013(6) 0.006(7) 0.012(5)
C(201) 0.089(10) 0.26(2) 0.45(3) 0.01(1) 0.07(1) 0.25(2)
C(202) 0.103(8) 0.069(7) 0.17(1) 0.001(5) 0.074(8) 0.021(6)
C(203) 0.25(2) 0.17(1) 0.15(1) -0.04(1) 0.10(1) 0.05(1)
C(301) 0.35(4) 0.53(6) 0.14(2) -0.01(4) 0.01(2) -0.17(3)
C(302) 0.36(5) 0.9(1) 0.14(2) -0.27(6) -0.06(3) 0.08(4)
C(303) 0.53(6) 0.20(3) 0.81(10) 0.12(3) 0.57(7) 0.18(4)
C(304) 0.48(6) 0.67(8) 0.32(4) 0.40(6) 0.09(4) -0.15(4)
B(1) 0.111(9) 0.10(1) 0.101(9) 0.054(8) 0.028(7) 0.007(7)

loop_
_atom_type_symbol
_atom_type_description
_atom_type_scat_dispersion_real
_atom_type_scat_dispersion_imag
_atom_type_scat_source
C C 0.003 0.002
;International Tables for Crystallography
(1992, Vol. C, Tables 4.2.6.8 and 6.1.1.4)
;
H H 0.000 0.000
;International Tables for Crystallography
(1992, Vol. C, Table 6.1.1.4)
;
O O 0.011 0.006
;International Tables for Crystallography
(1992, Vol. C, Tables 4.2.6.8 and 6.1.1.4)
;
N N 0.006 0.003
;International Tables for Crystallography
(1992, Vol. C, Tables 4.2.6.8 and 6.1.1.4)
;
B B 0.001 0.001
;International Tables for Crystallography
(1992, Vol. C, Tables 4.2.6.8 and 6.1.1.4)
;
F F 0.017 0.010
;International Tables for Crystallography
(1992, Vol. C, Tables 4.2.6.8 and 6.1.1.4)
;
P P 0.102 0.094
;International Tables for Crystallography
(1992, Vol. C, Tables 4.2.6.8 and 6.1.1.4)
;
Rh Rh -1.118 0.919
;International Tables for Crystallography
(1992, Vol. C, Tables 4.2.6.8 and 6.1.1.4)
;

loop_
_geom_angle_atom_site_label_1
_geom_angle_atom_site_label_2
_geom_angle_atom_site_label_3
_geom_angle
_geom_angle_site_symmetry_1
_geom_angle_site_symmetry_3
_geom_angle_publ_flag
P(1) Rh(1) O(02) 176.4(2) . . yes
P(1) Rh(1) N(1) 83.6(2) . . yes
P(1) Rh(1) C(01) 88.5(3) . . yes
O(02) Rh(1) N(1) 92.8(2) . . yes
O(02) Rh(1) C(01) 95.0(3) . . yes
N(1) Rh(1) C(01) 171.3(3) . . yes
P(2) Rh(2) O(1) 95.7(1) . 2_555 yes
P(2) Rh(2) O(02) 171.2(1) . . yes
P(2) Rh(2) N(2) 81.4(2) . . yes
P(2) Rh(2) C(1) 99.9(2) . . yes
P(2) Rh(2) C(4) 85.9(2) . . yes
O(1) Rh(2) O(02) 81.5(2) 2_555 . yes
O(1) Rh(2) N(2) 83.1(2) 2_555 . yes
O(1) Rh(2) C(1) 100.7(3) 2_555 . yes
O(1) Rh(2) C(4) 176.9(2) 2_555 . yes
O(02) Rh(2) N(2) 90.0(2) . . yes
O(02) Rh(2) C(1) 88.8(2) . . yes
O(02) Rh(2) C(4) 96.6(2) . . yes
N(2) Rh(2) C(1) 175.7(3) . . yes
N(2) Rh(2) C(4) 94.4(3) . . yes
C(1) Rh(2) C(4) 81.7(3) . . yes
Rh(1) P(1) C(109) 102.2(3) . . yes
Rh(1) P(1) C(111) 119.4(3) . . yes
Rh(1) P(1) C(121) 118.5(3) . . yes
C(109) P(1) C(111) 104.3(5) . . yes
C(109) P(1) C(121) 107.9(4) . . yes
C(111) P(1) C(121) 103.3(4) . . yes
Rh(2) P(2) C(110) 99.6(3) . . yes
Rh(2) P(2) C(131) 123.6(2) . . yes
Rh(2) P(2) C(141) 116.9(3) . . yes
C(110) P(2) C(131) 105.3(4) . . yes
C(110) P(2) C(141) 104.2(4) . . yes
C(131) P(2) C(141) 104.8(3) . . yes
Rh(2) O(1) C(1) 132.4(4) 2_555 . yes
Rh(1) O(02) Rh(2) 113.7(2) . . yes
C(302) O(301) C(303) 119(3) . . yes
Rh(1) N(1) N(2) 119.5(4) . . yes
Rh(1) N(1) C(101) 119.1(5) . . yes
N(2) N(1) C(101) 121.1(6) . . yes
Rh(2) N(2) N(1) 121.0(4) . . yes
Rh(2) N(2) C(104) 118.3(4) . . yes
N(1) N(2) C(104) 120.5(5) . . yes
Rh(2) C(1) O(1) 125.0(5) . . yes
Rh(2) C(1) C(2) 115.4(5) . . yes
O(1) C(1) C(2) 119.2(6) . . yes
Rh(1) C(01) O(01) 175.8(8) . . yes
C(1) C(2) C(3) 114.1(6) . . yes
C(1) C(2) C(11) 120.4(7) . . yes
C(3) C(2) C(11) 125.5(7) . . yes
C(2) C(3) C(4) 112.4(6) . . yes
C(2) C(3) C(21) 127.3(6) . . yes
C(4) C(3) C(21) 120.3(7) . . yes
Rh(2) C(4) O(4) 123.8(5) . . yes
Rh(2) C(4) C(3) 115.7(6) . . yes
O(4) C(4) C(3) 120.5(7) . . yes
C(2) C(11) C(12) 122.2(7) . . yes
C(2) C(11) C(16) 120.7(7) . . yes
C(12) C(11) C(16) 117.2(7) . . yes
C(11) C(12) C(13) 120.2(8) . . yes
C(12) C(13) C(14) 122.1(9) . . yes
C(13) C(14) C(15) 120.0(8) . . yes
C(13) C(14) C(17) 121.9(9) . . yes
C(15) C(14) C(17) 118.1(9) . . yes
C(14) C(15) C(16) 118.4(8) . . yes
C(11) C(16) C(15) 122.1(9) . . yes
C(3) C(21) C(22) 121.5(6) . . yes
C(3) C(21) C(26) 121.1(8) . . yes
C(22) C(21) C(26) 117.4(8) . . yes
C(21) C(22) C(23) 120.7(7) . . yes
C(22) C(23) C(24) 121.9(10) . . yes
C(23) C(24) C(25) 117.6(9) . . yes
C(23) C(24) C(27) 120(1) . . yes
C(25) C(24) C(27) 122.0(9) . . yes
C(24) C(25) C(26) 121.1(8) . . yes
C(21) C(26) C(25) 121.3(9) . . yes
N(1) C(101) C(102) 120.6(7) . . yes
N(1) C(101) C(109) 119.0(7) . . yes
C(102) C(101) C(109) 120.4(7) . . yes
C(101) C(102) C(103) 118.3(7) . . yes
C(101) C(102) C(105) 121.3(8) . . yes
C(103) C(102) C(105) 120.2(8) . . yes
C(102) C(103) C(104) 117.6(8) . . yes
C(102) C(103) C(108) 120.3(7) . . yes
C(104) C(103) C(108) 122.0(7) . . yes
N(2) C(104) C(103) 121.7(6) . . yes
N(2) C(104) C(110) 117.3(6) . . yes
C(103) C(104) C(110) 121.0(7) . . yes
C(102) C(105) C(106) 118.6(9) . . yes
C(105) C(106) C(107) 121.7(8) . . yes
C(106) C(107) C(108) 120.4(10) . . yes
C(103) C(108) C(107) 118.6(8) . . yes
P(1) C(109) C(101) 113.5(6) . . yes
P(2) C(110) C(104) 113.2(6) . . yes
P(1) C(111) C(112) 117.2(9) . . yes
P(1) C(111) C(116) 121.0(9) . . yes
C(112) C(111) C(116) 121(1) . . yes
C(111) C(112) C(113) 119(1) . . yes
C(112) C(113) C(114) 117(2) . . yes
C(113) C(114) C(115) 121(1) . . yes
C(114) C(115) C(116) 118(1) . . yes
C(111) C(116) C(115) 120(1) . . yes
P(1) C(121) C(122) 121.2(8) . . yes
P(1) C(121) C(126) 120.4(6) . . yes
C(122) C(121) C(126) 118.3(9) . . yes
C(121) C(122) C(123) 120(1) . . yes
C(122) C(123) C(124) 121(1) . . yes
C(123) C(124) C(125) 119(1) . . yes
C(124) C(125) C(126) 121(1) . . yes
C(121) C(126) C(125) 118(1) . . yes
P(2) C(131) C(132) 120.8(5) . . yes
P(2) C(131) C(136) 119.5(7) . . yes
C(132) C(131) C(136) 119.3(7) . . yes
C(131) C(132) C(133) 119.2(8) . . yes
C(132) C(133) C(134) 120.7(10) . . yes
C(133) C(134) C(135) 120.1(9) . . yes
C(134) C(135) C(136) 120.8(8) . . yes
C(131) C(136) C(135) 119.8(9) . . yes
P(2) C(141) C(142) 119.5(6) . . yes
P(2) C(141) C(146) 120.0(7) . . yes
C(142) C(141) C(146) 120.5(8) . . yes
C(141) C(142) C(143) 120.0(7) . . yes
C(142) C(143) C(144) 120.5(8) . . yes
C(143) C(144) C(145) 119(1) . . yes
C(144) C(145) C(146) 123(1) . . yes
C(141) C(146) C(145) 116.7(10) . . yes
O(201) C(202) C(201) 119(1) . . yes
O(201) C(202) C(203) 123(1) . . yes
C(201) C(202) C(203) 116(1) . . yes
O(301) C(302) C(301) 100(3) . . yes
O(301) C(303) C(304) 100(3) . . yes
F(1) B(1) F(2) 108.1(9) . . yes
F(1) B(1) F(3) 109(1) . . yes
F(1) B(1) F(4) 113(1) . . yes
F(2) B(1) F(3) 105(1) . . yes
F(2) B(1) F(4) 110(1) . . yes
F(3) B(1) F(4) 109(1) . . yes

loop_
_geom_bond_atom_site_label_1
_geom_bond_atom_site_label_2
_geom_bond_distance
_geom_bond_site_symmetry_2
_geom_bond_publ_flag
Rh(1) P(1) 2.194(2) . yes
Rh(1) O(02) 2.154(4) . yes
Rh(1) N(1) 2.143(6) . yes
Rh(1) C(01) 1.819(9) . yes
Rh(2) P(2) 2.241(2) . yes
Rh(2) O(1) 2.241(5) 2_555 yes
Rh(2) O(02) 2.143(5) . yes
Rh(2) N(2) 2.226(5) . yes
Rh(2) C(1) 1.966(6) . yes
Rh(2) C(4) 1.965(8) . yes
P(1) C(109) 1.829(10) . yes
P(1) C(111) 1.820(9) . yes
P(1) C(121) 1.795(9) . yes
P(2) C(110) 1.837(9) . yes
P(2) C(131) 1.810(7) . yes
P(2) C(141) 1.819(9) . yes
F(1) B(1) 1.40(1) . yes
F(2) B(1) 1.40(2) . yes
F(3) B(1) 1.36(2) . yes
F(4) B(1) 1.30(2) . yes
O(1) C(1) 1.227(10) . yes
O(01) C(01) 1.15(1) . yes
O(4) C(4) 1.22(1) . yes
O(201) C(202) 1.23(2) . yes
O(301) C(302) 1.25(4) . yes
O(301) C(303) 1.71(6) . yes
N(1) N(2) 1.394(8) . yes
N(1) C(101) 1.324(9) . yes
N(2) C(104) 1.32(1) . yes
C(1) C(2) 1.51(1) . yes
C(2) C(3) 1.38(1) . yes
C(2) C(11) 1.490(9) . yes
C(3) C(4) 1.522(9) . yes
C(3) C(21) 1.46(1) . yes
C(11) C(12) 1.40(1) . yes
C(11) C(16) 1.40(1) . yes
C(12) C(13) 1.41(1) . yes
C(13) C(14) 1.34(1) . yes
C(14) C(15) 1.40(1) . yes
C(14) C(17) 1.53(1) . yes
C(15) C(16) 1.41(1) . yes
C(21) C(22) 1.37(1) . yes
C(21) C(26) 1.42(1) . yes
C(22) C(23) 1.37(1) . yes
C(23) C(24) 1.40(1) . yes
C(24) C(25) 1.37(2) . yes
C(24) C(27) 1.50(2) . yes
C(25) C(26) 1.36(1) . yes
C(101) C(102) 1.46(1) . yes
C(101) C(109) 1.47(1) . yes
C(102) C(103) 1.39(1) . yes
C(102) C(105) 1.42(1) . yes
C(103) C(104) 1.44(1) . yes
C(103) C(108) 1.41(1) . yes
C(104) C(110) 1.49(1) . yes
C(105) C(106) 1.37(2) . yes
C(106) C(107) 1.39(1) . yes
C(107) C(108) 1.39(1) . yes
C(111) C(112) 1.38(2) . yes
C(111) C(116) 1.39(2) . yes
C(112) C(113) 1.42(3) . yes
C(113) C(114) 1.45(4) . yes
C(114) C(115) 1.38(4) . yes
C(115) C(116) 1.40(2) . yes
C(121) C(122) 1.41(1) . yes
C(121) C(126) 1.40(2) . yes
C(122) C(123) 1.37(2) . yes
C(123) C(124) 1.35(3) . yes
C(124) C(125) 1.37(2) . yes
C(125) C(126) 1.42(2) . yes
C(131) C(132) 1.39(1) . yes
C(131) C(136) 1.41(1) . yes
C(132) C(133) 1.40(1) . yes
C(133) C(134) 1.37(1) . yes
C(134) C(135) 1.37(2) . yes
C(135) C(136) 1.38(1) . yes
C(141) C(142) 1.39(1) . yes
C(141) C(146) 1.41(1) . yes
C(142) C(143) 1.39(1) . yes
C(143) C(144) 1.37(2) . yes
C(144) C(145) 1.38(2) . yes
C(145) C(146) 1.38(2) . yes
C(201) C(202) 1.45(2) . yes
C(202) C(203) 1.44(2) . yes
C(301) C(302) 1.54(7) . yes
C(303) C(304) 1.78(7) . yes

loop_
_geom_contact_atom_site_label_1
_geom_contact_atom_site_label_2
_geom_contact_distance
_geom_contact_site_symmetry_2
F(1) C(108) 3.28(1) 3_555
F(1) C(107) 3.52(1) 3_555
F(2) C(27) 3.47(1) 8_454
F(3) C(110) 3.19(1) 3_555
F(3) C(132) 3.424(9) 3_555
F(3) C(108) 3.60(1) 3_555
F(4) C(25) 3.26(2) 8_454
O(01) C(304) 2.96(5) 5_455
O(01) C(303) 3.52(4) 5_455
C(17) C(124) 3.54(2) 8_555
C(24) C(133) 3.52(1) 6_555
C(106) C(108) 3.53(1) 3_555
C(107) C(108) 3.54(1) 3_555
C(123) C(124) 3.58(2) 7_455
C(133) C(201) 3.55(2) 6_545
